data_4334379
loop_
_publ_author_name
'Alshima'a A. Massoud'
'Vratislav Langer'
'Yousry M. Gohar'
'Morsy A. M. Abu-Youssef'
'Janne J\"anis'
'Gabriella Lindberg'
'Karl Hansson'
'Lars \"Ohrstr\"om'

_publ_section_title
;
 Effects of Different Substituents on the Crystal Structures and
 Antimicrobial Activities of Six Ag(I) Quinoline Compounds
;
_journal_name_full 'Inorganic Chemistry'
_journal_page_first 4046
_journal_page_last 4060
_journal_paper_doi 10.1021/ic400081v
_journal_volume 52
_journal_year 2013
_chemical_formula_moiety 'C20 H14 Ag N2 O4, N O3'
_chemical_formula_sum 'C20 H14 Ag N3 O7'
_chemical_formula_weight 516.21
_chemical_name_systematic
; 
 ? 
;
_space_group_IT_number 2
_symmetry_cell_setting triclinic
_symmetry_space_group_name_Hall '-P 1'
_symmetry_space_group_name_H-M 'P -1'
_atom_sites_solution_hydrogens geom
_atom_sites_solution_primary direct
_atom_sites_solution_secondary difmap
_audit_creation_method SHELXL-97
_cell_angle_alpha 67.326(2)
_cell_angle_beta 76.277(2)
_cell_angle_gamma 66.925(2)
_cell_formula_units_Z 2
_cell_length_a 8.4656(8)
_cell_length_b 10.2710(10)
_cell_length_c 12.4453(12)
_cell_measurement_reflns_used 8517
_cell_measurement_temperature 153(2)
_cell_measurement_theta_max 32.73
_cell_measurement_theta_min 2.39
_cell_volume 913.86(15)
_computing_cell_refinement 'Bruker SMART'
_computing_data_collection 'Bruker SMART'
_computing_data_reduction 'Bruker SAINT'
_computing_molecular_graphics 'Bruker SHELXTL'
_computing_publication_material 'Bruker SHELXTL'
_computing_structure_refinement 'SHELXL-97 (Sheldrick, 1997)'
_computing_structure_solution 'SHELXS-97 (Sheldrick, 1990)'
_diffrn_ambient_temperature 153(2)
_diffrn_detector_area_resol_mean '120 \mm'
_diffrn_measured_fraction_theta_full 0.996
_diffrn_measured_fraction_theta_max 0.945
_diffrn_measurement_device_type 'Siemens CCD area detector'
_diffrn_measurement_method '\w scans'
_diffrn_radiation_monochromator graphite
_diffrn_radiation_source 'fine-focus sealed tube'
_diffrn_radiation_type MoK\a
_diffrn_radiation_wavelength 0.71073
_diffrn_reflns_av_R_equivalents 0.0372
_diffrn_reflns_av_sigmaI/netI 0.0436
_diffrn_reflns_limit_h_max 12
_diffrn_reflns_limit_h_min -12
_diffrn_reflns_limit_k_max 15
_diffrn_reflns_limit_k_min -15
_diffrn_reflns_limit_l_max 18
_diffrn_reflns_limit_l_min -18
_diffrn_reflns_number 16774
_diffrn_reflns_theta_full 30.00
_diffrn_reflns_theta_max 32.92
_diffrn_reflns_theta_min 2.28
_diffrn_standards_decay_% 0
_diffrn_standards_number 0
_exptl_absorpt_coefficient_mu 1.157
_exptl_absorpt_correction_T_max 0.8931
_exptl_absorpt_correction_T_min 0.7849
_exptl_absorpt_correction_type multi-scan
_exptl_absorpt_process_details 'SADABS (Sheldrick, 2003)'
_exptl_crystal_colour colorless
_exptl_crystal_density_diffrn 1.876
_exptl_crystal_description block
_exptl_crystal_F_000 516
_exptl_crystal_size_max 0.22
_exptl_crystal_size_mid 0.20
_exptl_crystal_size_min 0.10
_refine_diff_density_max 1.278
_refine_diff_density_min -0.799
_refine_diff_density_rms 0.106
_refine_ls_extinction_method none
_refine_ls_goodness_of_fit_ref 1.000
_refine_ls_hydrogen_treatment constr
_refine_ls_matrix_type full
_refine_ls_number_parameters 282
_refine_ls_number_reflns 6442
_refine_ls_number_restraints 0
_refine_ls_restrained_S_all 1.000
_refine_ls_R_factor_all 0.0409
_refine_ls_R_factor_gt 0.0309
_refine_ls_shift/su_max 0.002
_refine_ls_shift/su_mean 0.000
_refine_ls_structure_factor_coef Fsqd
_refine_ls_weighting_details 'calc w=1/[\s^2^(Fo^2^)+(0.0415P)^2^+0.3544P] where P=(Fo^2^+2Fc^2^)/3'
_refine_ls_weighting_scheme calc
_refine_ls_wR_factor_gt 0.0760
_refine_ls_wR_factor_ref 0.0816
_reflns_number_gt 5489
_reflns_number_total 6442
_reflns_threshold_expression >2sigma(I)
_cod_data_source_file ic400081v_si_002_6.cif
_cod_data_source_block 6
_cod_database_code 4334379

loop_
_symmetry_equiv_pos_as_xyz
'x, y, z'
'-x, -y, -z'

loop_
_atom_site_label
_atom_site_type_symbol
_atom_site_fract_x
_atom_site_fract_y
_atom_site_fract_z
_atom_site_U_iso_or_equiv
_atom_site_adp_type
_atom_site_occupancy
_atom_site_symmetry_multiplicity
_atom_site_calc_flag
_atom_site_refinement_flags
Ag1 Ag 0.660548(17) 0.937183(15) 0.576478(12) 0.02453(5) Uani 1 1 d .
N1A N 0.75256(18) 1.12127(17) 0.46727(13) 0.0192(3) Uani 1 1 d .
C2A C 0.6901(2) 1.2506(2) 0.48885(16) 0.0226(3) Uani 1 1 d .
H2A H 0.6005 1.2614 0.5507 0.027 Uiso 1 1 calc R
C3A C 0.7494(2) 1.3717(2) 0.42526(17) 0.0238(3) Uani 1 1 d .
H3A H 0.6993 1.4619 0.4438 0.029 Uiso 1 1 calc R
C4A C 0.8799(2) 1.35934(19) 0.33631(17) 0.0220(3) Uani 1 1 d .
H4A H 0.9214 1.4404 0.2924 0.026 Uiso 1 1 calc R
C5A C 1.0873(2) 1.20099(18) 0.22136(16) 0.0196(3) Uani 1 1 d .
H5A H 1.1338 1.2788 0.1766 0.024 Uiso 1 1 calc R
C6A C 1.1520(2) 1.06736(18) 0.19878(15) 0.0183(3) Uani 1 1 d .
C7A C 1.0823(2) 0.95159(18) 0.26459(16) 0.0199(3) Uani 1 1 d .
H7A H 1.1257 0.8608 0.2470 0.024 Uiso 1 1 calc R
C8A C 0.9530(2) 0.96897(19) 0.35330(16) 0.0202(3) Uani 1 1 d .
H8A H 0.9091 0.8895 0.3980 0.024 Uiso 1 1 calc R
C9A C 0.8842(2) 1.10526(18) 0.37873(15) 0.0172(3) Uani 1 1 d .
C10A C 0.9515(2) 1.22247(18) 0.31141(15) 0.0183(3) Uani 1 1 d .
C11A C 1.2972(2) 1.04081(19) 0.10658(16) 0.0203(3) Uani 1 1 d .
O11A O 1.36242(17) 0.91878(15) 0.09010(13) 0.0266(3) Uani 1 1 d .
O12A O 1.35055(18) 1.15538(15) 0.04710(14) 0.0281(3) Uani 1 1 d .
H12A H 1.4369 1.1302 0.0004 0.042 Uiso 1 1 calc R
N1B N 0.62170(19) 0.72532(17) 0.67565(14) 0.0212(3) Uani 1 1 d .
C2B C 0.7176(2) 0.6087(2) 0.64060(17) 0.0257(4) Uani 1 1 d .
H2B H 0.8060 0.6209 0.5781 0.031 Uiso 1 1 calc R
C3B C 0.6958(3) 0.4682(2) 0.69068(18) 0.0278(4) Uani 1 1 d .
H3B H 0.7688 0.3880 0.6626 0.033 Uiso 1 1 calc R
C4B C 0.5687(3) 0.4474(2) 0.78029(18) 0.0275(4) Uani 1 1 d .
H4B H 0.5507 0.3535 0.8138 0.033 Uiso 1 1 calc R
C5B C 0.3311(2) 0.55602(19) 0.91505(16) 0.0236(3) Uani 1 1 d .
H5B H 0.3084 0.4642 0.9514 0.028 Uiso 1 1 calc R
C6B C 0.2343(2) 0.67578(19) 0.95289(16) 0.0208(3) Uani 1 1 d .
C7B C 0.2675(2) 0.81284(19) 0.89998(16) 0.0209(3) Uani 1 1 d .
H7B H 0.2005 0.8950 0.9272 0.025 Uiso 1 1 calc R
C8B C 0.3959(2) 0.82796(19) 0.80951(16) 0.0214(3) Uani 1 1 d .
H8B H 0.4174 0.9204 0.7745 0.026 Uiso 1 1 calc R
C9B C 0.4960(2) 0.70641(19) 0.76846(15) 0.0194(3) Uani 1 1 d .
C10B C 0.4644(2) 0.56797(19) 0.82233(16) 0.0211(3) Uani 1 1 d .
C11B C 0.0924(3) 0.6591(2) 1.04952(17) 0.0250(3) Uani 1 1 d .
O11B O 0.0703(2) 0.54052(18) 1.10440(15) 0.0421(4) Uani 1 1 d .
O12B O -0.0050(2) 0.78683(16) 1.06847(14) 0.0322(3) Uani 1 1 d .
H12B H -0.0860 0.7726 1.1206 0.048 Uiso 1 1 calc R
N3 N 0.2568(2) 1.23039(17) 0.67910(15) 0.0251(3) Uani 1 1 d .
O31 O 0.2914(2) 1.1958(2) 0.78094(16) 0.0439(4) Uani 1 1 d .
O32 O 0.36516(18) 1.17145(16) 0.60833(13) 0.0304(3) Uani 1 1 d .
O33 O 0.11301(19) 1.32131(17) 0.64881(15) 0.0352(3) Uani 1 1 d .

loop_
_atom_site_aniso_label
_atom_site_aniso_U_11
_atom_site_aniso_U_22
_atom_site_aniso_U_33
_atom_site_aniso_U_23
_atom_site_aniso_U_13
_atom_site_aniso_U_12
Ag1 0.02175(7) 0.02464(7) 0.02304(8) -0.00359(5) 0.00574(5) -0.01231(5)
N1A 0.0156(6) 0.0218(6) 0.0180(7) -0.0062(5) 0.0041(5) -0.0078(5)
C2A 0.0196(7) 0.0258(8) 0.0202(8) -0.0093(7) 0.0059(6) -0.0082(6)
C3A 0.0229(8) 0.0229(8) 0.0242(9) -0.0114(7) 0.0074(7) -0.0083(6)
C4A 0.0220(8) 0.0195(7) 0.0231(9) -0.0087(6) 0.0063(6) -0.0086(6)
C5A 0.0188(7) 0.0179(7) 0.0205(8) -0.0071(6) 0.0044(6) -0.0073(6)
C6A 0.0142(7) 0.0196(7) 0.0188(8) -0.0071(6) 0.0042(6) -0.0059(5)
C7A 0.0186(7) 0.0161(7) 0.0225(8) -0.0068(6) 0.0023(6) -0.0053(5)
C8A 0.0180(7) 0.0179(7) 0.0219(8) -0.0048(6) 0.0030(6) -0.0079(6)
C9A 0.0142(6) 0.0193(7) 0.0161(7) -0.0055(6) 0.0016(5) -0.0058(5)
C10A 0.0160(7) 0.0181(7) 0.0184(8) -0.0049(6) 0.0028(6) -0.0070(5)
C11A 0.0159(7) 0.0206(7) 0.0221(8) -0.0081(6) 0.0036(6) -0.0057(6)
O11A 0.0219(6) 0.0225(6) 0.0328(8) -0.0139(6) 0.0117(5) -0.0083(5)
O12A 0.0247(6) 0.0234(6) 0.0334(8) -0.0140(6) 0.0168(5) -0.0120(5)
N1B 0.0174(6) 0.0206(6) 0.0195(7) -0.0032(5) 0.0038(5) -0.0069(5)
C2B 0.0198(8) 0.0263(8) 0.0216(9) -0.0057(7) 0.0038(7) -0.0036(6)
C3B 0.0254(9) 0.0203(8) 0.0256(9) -0.0064(7) 0.0044(7) -0.0006(6)
C4B 0.0293(9) 0.0173(7) 0.0261(9) -0.0052(7) 0.0052(7) -0.0043(7)
C5B 0.0255(8) 0.0181(7) 0.0213(9) -0.0031(6) 0.0044(7) -0.0086(6)
C6B 0.0211(7) 0.0217(7) 0.0156(8) -0.0046(6) 0.0032(6) -0.0073(6)
C7B 0.0223(8) 0.0191(7) 0.0180(8) -0.0055(6) 0.0014(6) -0.0063(6)
C8B 0.0224(8) 0.0192(7) 0.0190(8) -0.0047(6) 0.0031(6) -0.0079(6)
C9B 0.0176(7) 0.0195(7) 0.0164(8) -0.0026(6) 0.0009(6) -0.0061(6)
C10B 0.0210(7) 0.0176(7) 0.0186(8) -0.0034(6) 0.0019(6) -0.0051(6)
C11B 0.0262(8) 0.0262(8) 0.0190(8) -0.0072(7) 0.0068(7) -0.0107(7)
O11B 0.0518(10) 0.0286(7) 0.0378(9) -0.0130(6) 0.0266(7) -0.0210(7)
O12B 0.0348(8) 0.0270(7) 0.0277(8) -0.0110(6) 0.0151(6) -0.0118(6)
N3 0.0235(7) 0.0237(7) 0.0271(8) -0.0098(6) 0.0095(6) -0.0125(6)
O31 0.0401(9) 0.0575(11) 0.0320(9) -0.0207(8) 0.0015(7) -0.0113(8)
O32 0.0227(6) 0.0319(7) 0.0288(8) -0.0123(6) 0.0127(5) -0.0076(5)
O33 0.0250(7) 0.0301(7) 0.0456(9) -0.0169(7) 0.0054(6) -0.0050(6)

loop_
_atom_type_symbol
_atom_type_description
_atom_type_scat_dispersion_real
_atom_type_scat_dispersion_imag
_atom_type_scat_source
C C 0.0033 0.0016 'International Tables Vol C Tables 4.2.6.8 and 6.1.1.4'
H H 0.0000 0.0000 'International Tables Vol C Tables 4.2.6.8 and 6.1.1.4'
N N 0.0061 0.0033 'International Tables Vol C Tables 4.2.6.8 and 6.1.1.4'
O O 0.0106 0.0060 'International Tables Vol C Tables 4.2.6.8 and 6.1.1.4'
Ag Ag -0.8971 1.1015 'International Tables Vol C Tables 4.2.6.8 and 6.1.1.4'

loop_
_geom_angle_atom_site_label_1
_geom_angle_atom_site_label_2
_geom_angle_atom_site_label_3
_geom_angle
_geom_angle_site_symmetry_3
N1B Ag1 N1A 168.15(5) .
N1B Ag1 Ag1 94.49(4) 2_676
N1A Ag1 Ag1 92.04(4) 2_676
C2A N1A C9A 118.03(14) .
C2A N1A Ag1 120.56(12) .
C9A N1A Ag1 121.29(11) .
N1A C2A C3A 123.54(16) .
N1A C2A H2A 118.2 .
C3A C2A H2A 118.2 .
C4A C3A C2A 119.80(16) .
C4A C3A H3A 120.1 .
C2A C3A H3A 120.1 .
C3A C4A C10A 118.39(16) .
C3A C4A H4A 120.8 .
C10A C4A H4A 120.8 .
C6A C5A C10A 120.01(15) .
C6A C5A H5A 120.0 .
C10A C5A H5A 120.0 .
C5A C6A C7A 120.25(15) .
C5A C6A C11A 121.02(15) .
C7A C6A C11A 118.72(14) .
C8A C7A C6A 120.73(15) .
C8A C7A H7A 119.6 .
C6A C7A H7A 119.6 .
C7A C8A C9A 120.22(15) .
C7A C8A H8A 119.9 .
C9A C8A H8A 119.9 .
N1A C9A C10A 121.52(14) .
N1A C9A C8A 119.34(14) .
C10A C9A C8A 119.14(15) .
C5A C10A C9A 119.63(15) .
C5A C10A C4A 121.66(15) .
C9A C10A C4A 118.71(15) .
O11A C11A O12A 123.59(16) .
O11A C11A C6A 121.53(16) .
O12A C11A C6A 114.87(14) .
C11A O12A H12A 109.5 .
C2B N1B C9B 118.19(15) .
C2B N1B Ag1 117.70(12) .
C9B N1B Ag1 123.97(12) .
N1B C2B C3B 123.59(17) .
N1B C2B H2B 118.2 .
C3B C2B H2B 118.2 .
C4B C3B C2B 119.55(17) .
C4B C3B H3B 120.2 .
C2B C3B H3B 120.2 .
C3B C4B C10B 119.07(17) .
C3B C4B H4B 120.5 .
C10B C4B H4B 120.5 .
C6B C5B C10B 120.59(16) .
C6B C5B H5B 119.7 .
C10B C5B H5B 119.7 .
C5B C6B C7B 120.25(16) .
C5B C6B C11B 118.78(16) .
C7B C6B C11B 120.96(16) .
C8B C7B C6B 120.49(16) .
C8B C7B H7B 119.8 .
C6B C7B H7B 119.8 .
C7B C8B C9B 120.15(16) .
C7B C8B H8B 119.9 .
C9B C8B H8B 119.9 .
N1B C9B C8B 119.11(15) .
N1B C9B C10B 121.37(16) .
C8B C9B C10B 119.51(16) .
C5B C10B C4B 122.84(16) .
C5B C10B C9B 119.00(16) .
C4B C10B C9B 118.17(17) .
O11B C11B O12B 123.92(18) .
O11B C11B C6B 122.96(17) .
O12B C11B C6B 113.12(16) .
C11B O12B H12B 109.5 .
O33 N3 O31 119.74(17) .
O33 N3 O32 120.01(18) .
O31 N3 O32 120.23(18) .

loop_
_geom_bond_atom_site_label_1
_geom_bond_atom_site_label_2
_geom_bond_distance
_geom_bond_site_symmetry_2
Ag1 N1B 2.1597(15) .
Ag1 N1A 2.1680(15) .
Ag1 Ag1 3.2388(4) 2_676
N1A C2A 1.331(2) .
N1A C9A 1.377(2) .
C2A C3A 1.403(3) .
C2A H2A 0.9500 .
C3A C4A 1.371(2) .
C3A H3A 0.9500 .
C4A C10A 1.421(2) .
C4A H4A 0.9500 .
C5A C6A 1.378(2) .
C5A C10A 1.417(2) .
C5A H5A 0.9500 .
C6A C7A 1.415(2) .
C6A C11A 1.487(2) .
C7A C8A 1.369(2) .
C7A H7A 0.9500 .
C8A C9A 1.419(2) .
C8A H8A 0.9500 .
C9A C10A 1.417(2) .
C11A O11A 1.233(2) .
C11A O12A 1.313(2) .
O12A H12A 0.8400 .
N1B C2B 1.326(2) .
N1B C9B 1.382(2) .
C2B C3B 1.402(3) .
C2B H2B 0.9500 .
C3B C4B 1.369(3) .
C3B H3B 0.9500 .
C4B C10B 1.418(2) .
C4B H4B 0.9500 .
C5B C6B 1.371(2) .
C5B C10B 1.415(2) .
C5B H5B 0.9500 .
C6B C7B 1.415(2) .
C6B C11B 1.495(3) .
C7B C8B 1.375(2) .
C7B H7B 0.9500 .
C8B C9B 1.412(2) .
C8B H8B 0.9500 .
C9B C10B 1.422(2) .
C11B O11B 1.209(2) .
C11B O12B 1.325(2) .
O12B H12B 0.8400 .
N3 O33 1.246(2) .
N3 O31 1.251(3) .
N3 O32 1.255(2) .

loop_
_geom_hbond_atom_site_label_D
_geom_hbond_atom_site_label_H
_geom_hbond_atom_site_label_A
_geom_hbond_distance_DH
_geom_hbond_distance_HA
_geom_hbond_distance_DA
_geom_hbond_angle_DHA
_geom_hbond_site_symmetry_A
O12A H12A O11A 0.84 1.81 2.6426(18) 172.8 2_875
O12B H12B O31 0.84 1.87 2.680(2) 162.6 2_577

loop_
_geom_torsion_atom_site_label_1
_geom_torsion_atom_site_label_2
_geom_torsion_atom_site_label_3
_geom_torsion_atom_site_label_4
_geom_torsion
_geom_torsion_site_symmetry_1
N1B Ag1 N1A C2A -150.6(2) .
Ag1 Ag1 N1A C2A 85.97(14) 2_676
N1B Ag1 N1A C9A 25.3(3) .
Ag1 Ag1 N1A C9A -98.19(13) 2_676
C9A N1A C2A C3A 0.9(3) .
Ag1 N1A C2A C3A 176.91(14) .
N1A C2A C3A C4A -0.7(3) .
C2A C3A C4A C10A -0.1(3) .
C10A C5A C6A C7A 0.5(3) .
C10A C5A C6A C11A -178.59(16) .
C5A C6A C7A C8A -1.6(3) .
C11A C6A C7A C8A 177.51(17) .
C6A C7A C8A C9A 1.4(3) .
C2A N1A C9A C10A -0.4(2) .
Ag1 N1A C9A C10A -176.37(12) .
C2A N1A C9A C8A -179.72(17) .
Ag1 N1A C9A C8A 4.3(2) .
C7A C8A C9A N1A 179.13(16) .
C7A C8A C9A C10A -0.2(3) .
C6A C5A C10A C9A 0.7(3) .
C6A C5A C10A C4A -179.18(17) .
N1A C9A C10A C5A 179.81(16) .
C8A C9A C10A C5A -0.9(2) .
N1A C9A C10A C4A -0.3(3) .
C8A C9A C10A C4A 179.00(16) .
C3A C4A C10A C5A -179.59(17) .
C3A C4A C10A C9A 0.5(3) .
C5A C6A C11A O11A 175.88(18) .
C7A C6A C11A O11A -3.3(3) .
C5A C6A C11A O12A -3.0(3) .
C7A C6A C11A O12A 177.88(16) .
N1A Ag1 N1B C2B -25.6(4) .
Ag1 Ag1 N1B C2B 97.63(14) 2_676
N1A Ag1 N1B C9B 158.6(2) .
Ag1 Ag1 N1B C9B -78.15(14) 2_676
C9B N1B C2B C3B 1.6(3) .
Ag1 N1B C2B C3B -174.43(15) .
N1B C2B C3B C4B 0.5(3) .
C2B C3B C4B C10B -1.5(3) .
C10B C5B C6B C7B -0.4(3) .
C10B C5B C6B C11B 178.80(17) .
C5B C6B C7B C8B 0.6(3) .
C11B C6B C7B C8B -178.64(17) .
C6B C7B C8B C9B 0.0(3) .
C2B N1B C9B C8B 178.08(17) .
Ag1 N1B C9B C8B -6.2(2) .
C2B N1B C9B C10B -2.7(3) .
Ag1 N1B C9B C10B 173.11(13) .
C7B C8B C9B N1B 178.50(16) .
C7B C8B C9B C10B -0.8(3) .
C6B C5B C10B C4B 179.68(19) .
C6B C5B C10B C9B -0.3(3) .
C3B C4B C10B C5B -179.55(19) .
C3B C4B C10B C9B 0.4(3) .
N1B C9B C10B C5B -178.35(17) .
C8B C9B C10B C5B 0.9(3) .
N1B C9B C10B C4B 1.7(3) .
C8B C9B C10B C4B -179.08(18) .
C5B C6B C11B O11B 8.0(3) .
C7B C6B C11B O11B -172.8(2) .
C5B C6B C11B O12B -172.14(18) .
C7B C6B C11B O12B 7.1(3) .
